data_1515241
loop_
_publ_author_name
'Zhu, Kelong'
'Vukotic, V. Nicholas'
'Noujeim, Nadim'
'Loeb, Stephen J.'

_publ_section_title
;
 Bis(benzimidazolium) axles and crown ether wheels: a versatile templating
 pair for the formation of [2]rotaxane molecular shuttles
;
_journal_issue 11
_journal_name_full 'Chemical Science'
_journal_page_first 3265
_journal_paper_doi 10.1039/c2sc20986a
_journal_volume 3
_journal_year 2012
_chemical_formula_sum 'C67 H74 B F4 N3 O8'
_chemical_formula_weight 1136.10
_chemical_name_systematic
;
?
;
_space_group_IT_number 14
_symmetry_cell_setting monoclinic
_symmetry_space_group_name_Hall '-P 2ybc'
_symmetry_space_group_name_H-M 'P 1 21/c 1'
_atom_sites_solution_hydrogens geom
_atom_sites_solution_primary direct
_atom_sites_solution_secondary difmap
_audit_creation_method SHELXL-97
_cell_angle_alpha 90.00
_cell_angle_beta 94.3180(10)
_cell_angle_gamma 90.00
_cell_formula_units_Z 4
_cell_length_a 16.2420(13)
_cell_length_b 18.9077(16)
_cell_length_c 19.5236(16)
_cell_measurement_reflns_used 642
_cell_measurement_temperature 173(2)
_cell_measurement_theta_max 25.00
_cell_measurement_theta_min 2.52
_cell_volume 5978.7(9)
_computing_cell_refinement 'Bruker SAINT'
_computing_data_collection 'Bruker SMART'
_computing_data_reduction 'Bruker SHELXTL XPREP'
_computing_molecular_graphics 'Bruker SHELXTL XP'
_computing_publication_material 'Bruker SHELXTL XCIF'
_computing_structure_refinement 'SHELXL-97 (Sheldrick, 1997)'
_computing_structure_solution 'SHELXS-97 (Sheldrick, 1997)'
_diffrn_ambient_temperature 173(2)
_diffrn_measured_fraction_theta_full 0.998
_diffrn_measured_fraction_theta_max 0.998
_diffrn_measurement_device_type 'Bruker APEX-I CCD'
_diffrn_measurement_method 'phi and omega scans'
_diffrn_radiation_monochromator graphite
_diffrn_radiation_source 'fine-focus sealed tube'
_diffrn_radiation_type MoK\a
_diffrn_radiation_wavelength 0.71073
_diffrn_reflns_av_R_equivalents 0.1217
_diffrn_reflns_av_sigmaI/netI 0.0895
_diffrn_reflns_limit_h_max 19
_diffrn_reflns_limit_h_min -19
_diffrn_reflns_limit_k_max 22
_diffrn_reflns_limit_k_min -22
_diffrn_reflns_limit_l_max 23
_diffrn_reflns_limit_l_min -23
_diffrn_reflns_number 56650
_diffrn_reflns_theta_full 25.00
_diffrn_reflns_theta_max 25.00
_diffrn_reflns_theta_min 2.52
_exptl_absorpt_coefficient_mu 0.090
_exptl_absorpt_correction_T_max 0.9910
_exptl_absorpt_correction_T_min 0.9822
_exptl_absorpt_correction_type empirical
_exptl_absorpt_process_details sadabs
_exptl_crystal_colour colorless
_exptl_crystal_density_diffrn 1.262
_exptl_crystal_density_method 'not measured'
_exptl_crystal_description prism
_exptl_crystal_F_000 2408
_exptl_crystal_size_max 0.24
_exptl_crystal_size_mid 0.16
_exptl_crystal_size_min 0.10
_refine_diff_density_max 0.659
_refine_diff_density_min -0.304
_refine_diff_density_rms 0.056
_refine_ls_extinction_method none
_refine_ls_goodness_of_fit_ref 1.011
_refine_ls_hydrogen_treatment constr
_refine_ls_matrix_type full
_refine_ls_number_parameters 794
_refine_ls_number_reflns 10527
_refine_ls_number_restraints 100
_refine_ls_restrained_S_all 1.017
_refine_ls_R_factor_all 0.1417
_refine_ls_R_factor_gt 0.0763
_refine_ls_shift/su_max 0.000
_refine_ls_shift/su_mean 0.000
_refine_ls_structure_factor_coef Fsqd
_refine_ls_weighting_details 'calc w=1/[\s^2^(Fo^2^)+(0.1143P)^2^+3.9213P] where P=(Fo^2^+2Fc^2^)/3'
_refine_ls_weighting_scheme calc
_refine_ls_wR_factor_gt 0.1953
_refine_ls_wR_factor_ref 0.2443
_reflns_number_gt 5789
_reflns_number_total 10527
_reflns_threshold_expression >2sigma(I)
_cod_data_source_file c2sc20986a.txt
_cod_data_source_block kz35
_cod_original_sg_symbol_H-M P2(1)/c
_cod_database_code 1515241

loop_
_symmetry_equiv_pos_as_xyz
'x, y, z'
'-x, y+1/2, -z+1/2'
'-x, -y, -z'
'x, -y-1/2, z-1/2'

loop_
_atom_site_label
_atom_site_type_symbol
_atom_site_fract_x
_atom_site_fract_y
_atom_site_fract_z
_atom_site_U_iso_or_equiv
_atom_site_adp_type
_atom_site_occupancy
_atom_site_symmetry_multiplicity
_atom_site_calc_flag
_atom_site_refinement_flags
_atom_site_disorder_assembly
_atom_site_disorder_group
N1 N 0.06917(19) 0.30427(15) 0.12967(15) 0.0340(7) Uani 1 1 d . . .
H1A H 0.0214 0.2974 0.1063 0.041 Uiso 1 1 calc R . .
N2 N 0.19395(19) 0.34005(16) 0.15575(16) 0.0372(8) Uani 1 1 d . . .
H2A H 0.2425 0.3598 0.1521 0.045 Uiso 1 1 calc R . .
C1 C -0.3322(3) 0.1179(4) 0.2388(3) 0.090(2) Uani 1 1 d . . .
H1B H -0.3017 0.0732 0.2390 0.136 Uiso 1 1 calc R . .
H1C H -0.3913 0.1086 0.2290 0.136 Uiso 1 1 calc R . .
H1D H -0.3230 0.1407 0.2837 0.136 Uiso 1 1 calc R . .
C2 C -0.3489(3) 0.2362(3) 0.1858(4) 0.096(2) Uani 1 1 d . . .
H2B H -0.3298 0.2680 0.1507 0.144 Uiso 1 1 calc R . .
H2C H -0.3387 0.2579 0.2312 0.144 Uiso 1 1 calc R . .
H2D H -0.4082 0.2275 0.1766 0.144 Uiso 1 1 calc R . .
C3 C -0.3223(3) 0.1341(4) 0.1134(3) 0.096(2) Uani 1 1 d . . .
H3A H -0.2926 0.0892 0.1100 0.144 Uiso 1 1 calc R . .
H3B H -0.3053 0.1668 0.0782 0.144 Uiso 1 1 calc R . .
H3C H -0.3818 0.1255 0.1065 0.144 Uiso 1 1 calc R . .
C4 C -0.3022(3) 0.1660(3) 0.1840(2) 0.0539(12) Uani 1 1 d . . .
C5 C -0.2104(2) 0.1811(2) 0.1989(2) 0.0392(10) Uani 1 1 d . . .
C6 C -0.1517(3) 0.1683(2) 0.1520(2) 0.0443(10) Uani 1 1 d . . .
H6A H -0.1685 0.1459 0.1097 0.053 Uiso 1 1 calc R . .
C7 C -0.0698(2) 0.1868(2) 0.16501(19) 0.0383(9) Uani 1 1 d . . .
H7A H -0.0317 0.1773 0.1315 0.046 Uiso 1 1 calc R . .
C8 C -0.0422(2) 0.21934(19) 0.22653(19) 0.0344(9) Uani 1 1 d . . .
C9 C -0.1003(2) 0.2302(2) 0.2744(2) 0.0389(9) Uani 1 1 d . . .
H9A H -0.0832 0.2510 0.3174 0.047 Uiso 1 1 calc R . .
C10 C -0.1813(2) 0.2116(2) 0.2612(2) 0.0417(10) Uani 1 1 d . . .
H10A H -0.2189 0.2196 0.2954 0.050 Uiso 1 1 calc R . .
C11 C 0.0439(2) 0.24374(19) 0.24194(19) 0.0360(9) Uani 1 1 d . . .
C12 C 0.0887(2) 0.2822(2) 0.19652(19) 0.0355(9) Uani 1 1 d . . .
C13 C 0.1686(2) 0.3069(2) 0.21396(19) 0.0364(9) Uani 1 1 d . . .
C14 C 0.2091(2) 0.2975(2) 0.2790(2) 0.0430(10) Uani 1 1 d . . .
C15 C 0.1645(2) 0.2582(2) 0.3237(2) 0.0471(11) Uani 1 1 d . . .
H15A H 0.1889 0.2487 0.3685 0.056 Uiso 1 1 calc R . .
C16 C 0.0857(2) 0.2321(2) 0.3056(2) 0.0442(10) Uani 1 1 d . . .
H16A H 0.0592 0.2050 0.3385 0.053 Uiso 1 1 calc R . .
C17 C 0.2911(2) 0.3270(2) 0.3002(2) 0.0451(10) Uani 1 1 d . . .
C18 C 0.3145(2) 0.3940(2) 0.2790(2) 0.0488(11) Uani 1 1 d . . .
H18A H 0.2769 0.4215 0.2505 0.059 Uiso 1 1 calc R . .
C19 C 0.3915(3) 0.4210(3) 0.2990(2) 0.0554(12) Uani 1 1 d . . .
H19A H 0.4054 0.4668 0.2837 0.067 Uiso 1 1 calc R . .
C20 C 0.4488(3) 0.3841(3) 0.3402(2) 0.0568(12) Uani 1 1 d . . .
C21 C 0.4252(3) 0.3171(3) 0.3612(2) 0.0621(13) Uani 1 1 d . . .
H21A H 0.4631 0.2899 0.3897 0.075 Uiso 1 1 calc R . .
C22 C 0.3489(3) 0.2893(3) 0.3422(2) 0.0548(12) Uani 1 1 d . . .
H22A H 0.3352 0.2436 0.3580 0.066 Uiso 1 1 calc R . .
C23 C 0.5352(3) 0.4142(3) 0.3583(3) 0.0730(16) Uani 1 1 d . . .
C24 C 0.5861(4) 0.4010(6) 0.2986(5) 0.166(4) Uani 1 1 d . . .
H24A H 0.5928 0.3500 0.2924 0.249 Uiso 1 1 calc R . .
H24B H 0.6405 0.4230 0.3075 0.249 Uiso 1 1 calc R . .
H24C H 0.5583 0.4214 0.2569 0.249 Uiso 1 1 calc R . .
C25 C 0.5337(4) 0.4931(5) 0.3608(6) 0.163(4) Uani 1 1 d . . .
H25A H 0.5010 0.5085 0.3982 0.244 Uiso 1 1 calc R . .
H25B H 0.5089 0.5115 0.3171 0.244 Uiso 1 1 calc R . .
H25C H 0.5903 0.5110 0.3687 0.244 Uiso 1 1 calc R . .
C26 C 0.5723(5) 0.3875(6) 0.4246(5) 0.221(7) Uani 1 1 d . . .
H26A H 0.5720 0.3356 0.4242 0.331 Uiso 1 1 calc R . .
H26B H 0.5403 0.4045 0.4619 0.331 Uiso 1 1 calc R . .
H26C H 0.6293 0.4045 0.4319 0.331 Uiso 1 1 calc R . .
C27 C 0.1331(2) 0.33727(19) 0.10625(19) 0.0341(9) Uani 1 1 d . . .
C28 C 0.1370(2) 0.36681(19) 0.03727(19) 0.0344(9) Uani 1 1 d . . .
C29 C 0.0744(2) 0.4103(2) 0.0097(2) 0.0396(10) Uani 1 1 d . . .
H29A H 0.0281 0.4202 0.0351 0.048 Uiso 1 1 calc R . .
C30 C 0.0797(3) 0.4392(2) -0.0547(2) 0.0441(10) Uani 1 1 d . . .
H30A H 0.0367 0.4688 -0.0740 0.053 Uiso 1 1 calc R . .
C31 C 0.1471(3) 0.4253(2) -0.0908(2) 0.0466(11) Uani 1 1 d . . .
H31A H 0.1505 0.4456 -0.1350 0.056 Uiso 1 1 calc R . .
C32 C 0.2099(3) 0.3823(2) -0.0638(2) 0.0483(11) Uani 1 1 d . . .
H32A H 0.2564 0.3731 -0.0892 0.058 Uiso 1 1 calc R . .
C33 C 0.2048(2) 0.3528(2) 0.0002(2) 0.0427(10) Uani 1 1 d . . .
H33A H 0.2477 0.3229 0.0190 0.051 Uiso 1 1 calc R . .
O1 O 0.21604(18) 0.17934(16) 0.09979(17) 0.0582(8) Uani 1 1 d . . .
O2 O 0.0392(2) 0.19301(18) 0.02412(16) 0.0689(10) Uani 1 1 d . . .
O3 O -0.07165(16) 0.30172(15) 0.03284(13) 0.0447(7) Uani 1 1 d . . .
O4 O -0.08101(15) 0.40189(13) 0.13717(13) 0.0396(7) Uani 1 1 d . . .
O5 O 0.04658(16) 0.47331(14) 0.18505(13) 0.0423(7) Uani 1 1 d . . .
O6 O 0.22165(17) 0.49846(14) 0.14440(14) 0.0463(7) Uani 1 1 d . . .
O7 O 0.34136(17) 0.40339(16) 0.10984(16) 0.0553(8) Uani 1 1 d . . .
O8 O 0.34701(19) 0.25634(17) 0.1241(2) 0.0756(11) Uani 1 1 d . . .
C34 C 0.3408(3) 0.1999(2) 0.1673(3) 0.0607(13) Uani 1 1 d . . .
C35 C 0.3966(3) 0.1832(2) 0.2201(3) 0.0642(14) Uani 1 1 d . . .
H35A H 0.4455 0.2106 0.2273 0.077 Uiso 1 1 calc R . .
C36 C 0.3838(3) 0.1262(2) 0.2643(3) 0.0550(12) Uani 1 1 d . . .
C37 C 0.4391(3) 0.1096(3) 0.3218(3) 0.0677(14) Uani 1 1 d . . .
H37A H 0.4870 0.1378 0.3315 0.081 Uiso 1 1 calc R . .
C38 C 0.4244(3) 0.0532(3) 0.3635(3) 0.0669(14) Uani 1 1 d . . .
H38A H 0.4619 0.0430 0.4020 0.080 Uiso 1 1 calc R . .
C39 C 0.3552(3) 0.0112(3) 0.3498(3) 0.0670(14) Uani 1 1 d . . .
H39A H 0.3458 -0.0280 0.3786 0.080 Uiso 1 1 calc R . .
C40 C 0.3006(3) 0.0260(2) 0.2952(3) 0.0578(12) Uani 1 1 d . . .
H40A H 0.2536 -0.0034 0.2862 0.069 Uiso 1 1 calc R . .
C41 C 0.3125(3) 0.0838(2) 0.2520(2) 0.0494(11) Uani 1 1 d . . .
C42 C 0.2556(3) 0.1017(2) 0.1959(2) 0.0493(11) Uani 1 1 d . . .
H42A H 0.2077 0.0733 0.1868 0.059 Uiso 1 1 calc R . .
C43 C 0.2678(3) 0.1584(2) 0.1549(3) 0.0515(11) Uani 1 1 d . . .
C44 C 0.1531(3) 0.1299(2) 0.0773(2) 0.0574(12) Uani 1 1 d . . .
H44A H 0.1121 0.1260 0.1122 0.069 Uiso 1 1 calc R . .
H44B H 0.1778 0.0826 0.0713 0.069 Uiso 1 1 calc R . .
C45 C 0.1117(3) 0.1546(3) 0.0107(3) 0.0691(14) Uani 1 1 d . . .
H45A H 0.1496 0.1854 -0.0133 0.083 Uiso 1 1 calc R . .
H45B H 0.0969 0.1135 -0.0192 0.083 Uiso 1 1 calc R . .
C46 C -0.0022(3) 0.2201(3) -0.0342(2) 0.0649(14) Uani 1 1 d . . .
H46A H -0.0130 0.1814 -0.0678 0.078 Uiso 1 1 calc R . .
H46B H 0.0338 0.2551 -0.0551 0.078 Uiso 1 1 calc R . .
C47 C -0.0799(3) 0.2539(3) -0.0216(2) 0.0704(15) Uani 1 1 d . . .
H47A H -0.1014 0.2791 -0.0637 0.085 Uiso 1 1 calc R . .
H47B H -0.1206 0.2171 -0.0113 0.085 Uiso 1 1 calc R . .
C48 C -0.1407(3) 0.3478(2) 0.0361(2) 0.0482(11) Uani 1 1 d . . .
H48A H -0.1908 0.3251 0.0141 0.058 Uiso 1 1 calc R . .
H48B H -0.1308 0.3922 0.0111 0.058 Uiso 1 1 calc R . .
C49 C -0.1529(2) 0.3639(2) 0.1091(2) 0.0449(10) Uani 1 1 d . . .
H49A H -0.2031 0.3931 0.1123 0.054 Uiso 1 1 calc R . .
H49B H -0.1597 0.3195 0.1350 0.054 Uiso 1 1 calc R . .
C50 C -0.0788(2) 0.41611(19) 0.2063(2) 0.0363(9) Uani 1 1 d . . .
C51 C -0.1369(2) 0.3962(2) 0.2482(2) 0.0403(10) Uani 1 1 d . . .
H51A H -0.1837 0.3704 0.2300 0.048 Uiso 1 1 calc R . .
C52 C -0.1290(2) 0.4134(2) 0.3191(2) 0.0408(10) Uani 1 1 d . . .
C53 C -0.1878(3) 0.3910(2) 0.3648(2) 0.0505(11) Uani 1 1 d . . .
H53A H -0.2335 0.3632 0.3478 0.061 Uiso 1 1 calc R . .
C54 C -0.1800(3) 0.4085(3) 0.4323(2) 0.0551(12) Uani 1 1 d . . .
H54A H -0.2203 0.3936 0.4620 0.066 Uiso 1 1 calc R . .
C55 C -0.1125(3) 0.4485(3) 0.4575(2) 0.0630(13) Uani 1 1 d . . .
H55A H -0.1071 0.4609 0.5048 0.076 Uiso 1 1 calc R . .
C56 C -0.0539(3) 0.4703(3) 0.4156(2) 0.0554(12) Uani 1 1 d . . .
H56A H -0.0080 0.4971 0.4341 0.066 Uiso 1 1 calc R . .
C57 C -0.0608(2) 0.4533(2) 0.3451(2) 0.0420(10) Uani 1 1 d . . .
C58 C -0.0006(3) 0.4747(2) 0.3000(2) 0.0447(10) Uani 1 1 d . . .
H58A H 0.0457 0.5017 0.3174 0.054 Uiso 1 1 calc R . .
C59 C -0.0083(2) 0.4567(2) 0.2322(2) 0.0386(9) Uani 1 1 d . . .
C60 C 0.1049(3) 0.5280(2) 0.2050(2) 0.0455(10) Uani 1 1 d . . .
H60A H 0.1422 0.5120 0.2444 0.055 Uiso 1 1 calc R . .
H60B H 0.0756 0.5709 0.2190 0.055 Uiso 1 1 calc R . .
C61 C 0.1536(3) 0.5442(2) 0.1452(2) 0.0441(10) Uani 1 1 d . . .
H61A H 0.1181 0.5389 0.1021 0.053 Uiso 1 1 calc R . .
H61B H 0.1731 0.5938 0.1482 0.053 Uiso 1 1 calc R . .
C62 C 0.2694(3) 0.5130(2) 0.0880(2) 0.0517(11) Uani 1 1 d . . .
H62A H 0.2769 0.5648 0.0835 0.062 Uiso 1 1 calc R . .
H62B H 0.2403 0.4954 0.0450 0.062 Uiso 1 1 calc R . .
C63 C 0.3514(3) 0.4781(2) 0.0988(3) 0.0593(13) Uani 1 1 d . . .
H63A H 0.3832 0.4857 0.0582 0.071 Uiso 1 1 calc R . .
H63B H 0.3828 0.4992 0.1392 0.071 Uiso 1 1 calc R . .
C64 C 0.4115(3) 0.3634(3) 0.0949(3) 0.0795(17) Uani 1 1 d . . .
H64A H 0.4617 0.3929 0.1024 0.095 Uiso 1 1 calc R . .
H64B H 0.4063 0.3487 0.0461 0.095 Uiso 1 1 calc R . .
C65 C 0.4195(3) 0.3017(3) 0.1381(4) 0.091(2) Uani 1 1 d . . .
H65A H 0.4240 0.3161 0.1870 0.109 Uiso 1 1 calc R . .
H65B H 0.4702 0.2754 0.1287 0.109 Uiso 1 1 calc R . .
B1A B 0.6202(7) 0.1845(6) 0.4828(6) 0.114(4) Uani 0.67 1 d PDU A -1
F1A F 0.6839(4) 0.2329(5) 0.4818(6) 0.165(3) Uani 0.67 1 d PDU A -1
F2A F 0.6503(7) 0.1315(5) 0.5233(5) 0.146(3) Uani 0.67 1 d PDU A -1
F3A F 0.6028(7) 0.1591(8) 0.4191(5) 0.191(6) Uani 0.67 1 d PDU A -1
F4A F 0.5522(6) 0.2153(5) 0.5063(6) 0.106(3) Uani 0.67 1 d PDU A -1
B1B B 0.6087(11) 0.1641(9) 0.4858(9) 0.103(7) Uani 0.33 1 d PDU B -2
F1B F 0.5719(8) 0.1012(6) 0.4907(8) 0.133(5) Uani 0.33 1 d PDU B -2
F2B F 0.6617(10) 0.1724(11) 0.5422(9) 0.151(8) Uani 0.33 1 d PDU B -2
F3B F 0.6500(15) 0.1742(11) 0.4293(11) 0.179(9) Uani 0.33 1 d PDU B -2
F4B F 0.5522(14) 0.2172(10) 0.4818(16) 0.173(12) Uani 0.33 1 d PDU B -2
N1S N 0.1859(5) 0.4739(4) 0.3993(4) 0.134(2) Uani 1 1 d . . .
C1S C 0.2455(6) 0.4544(5) 0.4344(4) 0.108(3) Uani 1 1 d . . .
C2S C 0.3151(5) 0.4285(4) 0.4765(4) 0.114(3) Uani 1 1 d . . .
H1SA H 0.3139 0.3767 0.4772 0.172 Uiso 1 1 calc R . .
H1SB H 0.3128 0.4466 0.5234 0.172 Uiso 1 1 calc R . .
H1SC H 0.3662 0.4446 0.4578 0.172 Uiso 1 1 calc R . .

loop_
_atom_site_aniso_label
_atom_site_aniso_U_11
_atom_site_aniso_U_22
_atom_site_aniso_U_33
_atom_site_aniso_U_23
_atom_site_aniso_U_13
_atom_site_aniso_U_12
N1 0.0323(17) 0.0366(18) 0.0319(17) 0.0037(14) -0.0059(14) -0.0010(14)
N2 0.0293(17) 0.0399(19) 0.0415(19) 0.0072(15) -0.0035(15) -0.0028(14)
C1 0.046(3) 0.122(5) 0.102(5) 0.035(4) -0.006(3) -0.028(3)
C2 0.049(3) 0.097(5) 0.139(6) 0.011(4) -0.017(3) 0.026(3)
C3 0.047(3) 0.155(6) 0.082(4) -0.025(4) -0.013(3) -0.023(3)
C4 0.037(2) 0.064(3) 0.060(3) 0.010(2) -0.005(2) 0.000(2)
C5 0.029(2) 0.046(2) 0.042(2) 0.0108(19) -0.0031(18) -0.0001(18)
C6 0.047(3) 0.046(2) 0.038(2) 0.0008(19) -0.008(2) -0.005(2)
C7 0.040(2) 0.041(2) 0.035(2) -0.0002(18) 0.0035(18) -0.0011(18)
C8 0.039(2) 0.030(2) 0.034(2) 0.0060(16) 0.0014(18) -0.0002(17)
C9 0.039(2) 0.042(2) 0.035(2) 0.0038(18) 0.0006(18) 0.0023(18)
C10 0.041(2) 0.045(2) 0.040(2) 0.0068(19) 0.0070(19) 0.0042(19)
C11 0.038(2) 0.032(2) 0.038(2) 0.0012(17) -0.0003(18) -0.0006(17)
C12 0.037(2) 0.034(2) 0.034(2) 0.0048(17) -0.0029(17) 0.0040(17)
C13 0.031(2) 0.039(2) 0.039(2) 0.0085(18) 0.0001(17) -0.0002(17)
C14 0.035(2) 0.046(2) 0.046(2) 0.008(2) -0.0081(19) 0.0009(19)
C15 0.042(2) 0.057(3) 0.041(2) 0.009(2) -0.0097(19) -0.002(2)
C16 0.040(2) 0.053(3) 0.039(2) 0.0113(19) -0.0021(19) -0.006(2)
C17 0.038(2) 0.054(3) 0.042(2) 0.007(2) -0.0085(19) -0.003(2)
C18 0.037(2) 0.053(3) 0.054(3) 0.008(2) -0.013(2) -0.004(2)
C19 0.045(3) 0.064(3) 0.056(3) 0.004(2) -0.003(2) -0.012(2)
C20 0.035(2) 0.076(4) 0.058(3) 0.003(3) -0.009(2) -0.003(2)
C21 0.040(3) 0.079(4) 0.064(3) 0.009(3) -0.020(2) 0.004(2)
C22 0.044(3) 0.058(3) 0.059(3) 0.016(2) -0.012(2) 0.001(2)
C23 0.033(3) 0.096(4) 0.088(4) -0.002(3) -0.014(3) -0.007(3)
C24 0.060(4) 0.289(13) 0.152(8) -0.060(8) 0.025(5) -0.045(6)
C25 0.078(5) 0.126(7) 0.273(12) -0.012(7) -0.062(6) -0.041(5)
C26 0.131(7) 0.276(13) 0.231(11) 0.163(10) -0.139(8) -0.131(8)
C27 0.036(2) 0.032(2) 0.035(2) 0.0054(17) 0.0036(18) 0.0037(17)
C28 0.037(2) 0.033(2) 0.033(2) 0.0033(17) 0.0028(17) -0.0024(17)
C29 0.041(2) 0.040(2) 0.037(2) 0.0007(18) -0.0001(18) -0.0032(18)
C30 0.049(3) 0.041(2) 0.041(2) 0.0052(19) -0.004(2) 0.002(2)
C31 0.058(3) 0.050(3) 0.032(2) 0.0022(19) 0.005(2) -0.006(2)
C32 0.054(3) 0.049(3) 0.043(3) -0.001(2) 0.013(2) -0.004(2)
C33 0.039(2) 0.040(2) 0.049(3) -0.0022(19) 0.004(2) -0.0007(19)
O1 0.0470(18) 0.0502(19) 0.077(2) 0.0048(16) 0.0025(16) 0.0051(15)
O2 0.072(2) 0.075(2) 0.058(2) -0.0178(17) -0.0083(17) 0.0229(19)
O3 0.0427(16) 0.0546(18) 0.0354(15) -0.0104(13) -0.0059(12) -0.0012(14)
O4 0.0388(15) 0.0414(16) 0.0371(15) -0.0036(12) -0.0067(12) -0.0030(12)
O5 0.0431(16) 0.0421(16) 0.0410(16) -0.0023(13) -0.0016(13) -0.0089(13)
O6 0.0467(17) 0.0475(17) 0.0445(17) 0.0074(13) 0.0022(13) -0.0029(14)
O7 0.0371(16) 0.056(2) 0.073(2) 0.0140(16) 0.0051(15) -0.0023(14)
O8 0.0411(18) 0.056(2) 0.130(3) 0.033(2) 0.0084(19) 0.0044(16)
C34 0.035(2) 0.046(3) 0.101(4) 0.016(3) 0.009(3) 0.006(2)
C35 0.033(2) 0.044(3) 0.115(4) 0.011(3) 0.002(3) -0.003(2)
C36 0.034(2) 0.045(3) 0.086(4) -0.002(2) 0.004(2) 0.009(2)
C37 0.045(3) 0.053(3) 0.104(4) -0.002(3) 0.000(3) 0.007(2)
C38 0.053(3) 0.069(4) 0.078(4) -0.001(3) -0.001(3) 0.020(3)
C39 0.058(3) 0.066(3) 0.079(4) 0.010(3) 0.013(3) 0.009(3)
C40 0.051(3) 0.052(3) 0.071(3) -0.006(3) 0.010(3) 0.001(2)
C41 0.042(2) 0.040(3) 0.068(3) -0.004(2) 0.014(2) 0.008(2)
C42 0.035(2) 0.045(3) 0.069(3) -0.009(2) 0.007(2) -0.003(2)
C43 0.035(2) 0.041(3) 0.079(3) -0.005(2) 0.008(2) 0.008(2)
C44 0.057(3) 0.047(3) 0.069(3) -0.007(2) 0.004(2) 0.009(2)
C45 0.071(3) 0.069(3) 0.067(3) -0.010(3) 0.007(3) 0.020(3)
C46 0.092(4) 0.071(3) 0.032(2) -0.007(2) 0.002(3) 0.014(3)
C47 0.085(4) 0.065(3) 0.057(3) -0.028(3) -0.021(3) 0.017(3)
C48 0.046(3) 0.050(3) 0.046(3) -0.008(2) -0.016(2) 0.002(2)
C49 0.037(2) 0.044(2) 0.052(3) -0.008(2) -0.0085(19) -0.0003(19)
C50 0.037(2) 0.033(2) 0.038(2) -0.0027(17) -0.0075(18) 0.0038(17)
C51 0.033(2) 0.039(2) 0.048(3) -0.0040(19) -0.0037(19) 0.0027(18)
C52 0.038(2) 0.042(2) 0.043(2) 0.0003(19) -0.0002(19) 0.0069(19)
C53 0.039(2) 0.057(3) 0.054(3) -0.002(2) 0.000(2) 0.004(2)
C54 0.049(3) 0.065(3) 0.052(3) 0.006(2) 0.007(2) 0.007(2)
C55 0.071(3) 0.078(4) 0.039(3) 0.000(2) 0.001(2) -0.001(3)
C56 0.059(3) 0.066(3) 0.039(3) -0.004(2) -0.005(2) -0.009(2)
C57 0.039(2) 0.042(2) 0.044(2) 0.0031(19) -0.0031(19) 0.0022(19)
C58 0.046(2) 0.045(2) 0.041(2) -0.0018(19) -0.007(2) -0.009(2)
C59 0.037(2) 0.036(2) 0.043(2) 0.0007(18) -0.0023(19) -0.0003(18)
C60 0.047(2) 0.041(2) 0.049(3) -0.009(2) -0.001(2) -0.013(2)
C61 0.045(2) 0.035(2) 0.051(3) 0.0025(19) 0.000(2) -0.0023(19)
C62 0.057(3) 0.046(3) 0.053(3) 0.007(2) 0.008(2) -0.008(2)
C63 0.052(3) 0.052(3) 0.076(3) 0.004(2) 0.014(2) -0.015(2)
C64 0.045(3) 0.060(3) 0.137(5) 0.015(3) 0.025(3) 0.003(3)
C65 0.028(3) 0.074(4) 0.171(6) 0.042(4) 0.010(3) 0.001(3)
B1A 0.094(8) 0.098(9) 0.140(11) -0.064(7) -0.063(9) 0.049(6)
F1A 0.088(4) 0.169(7) 0.231(9) 0.030(7) -0.021(5) 0.028(4)
F2A 0.159(9) 0.127(7) 0.148(7) 0.004(6) -0.011(6) 0.056(6)
F3A 0.159(8) 0.275(13) 0.126(6) -0.101(7) -0.069(6) 0.099(8)
F4A 0.105(6) 0.085(5) 0.133(6) -0.014(4) 0.035(5) 0.014(4)
B1B 0.14(2) 0.070(11) 0.085(13) -0.046(14) -0.046(10) 0.046(9)
F1B 0.121(10) 0.093(7) 0.180(13) -0.072(8) -0.032(9) 0.027(7)
F2B 0.095(10) 0.193(19) 0.152(12) -0.063(14) -0.071(9) 0.021(11)
F3B 0.25(3) 0.152(17) 0.139(12) 0.035(13) 0.016(15) 0.118(15)
F4B 0.135(16) 0.137(12) 0.24(3) 0.035(16) -0.026(13) 0.090(13)
N1S 0.105(5) 0.164(7) 0.137(6) -0.004(5) 0.028(5) -0.014(5)
C1S 0.085(5) 0.136(7) 0.108(6) -0.029(5) 0.039(5) -0.032(5)
C2S 0.092(5) 0.168(7) 0.089(5) -0.025(5) 0.043(4) -0.044(5)

loop_
_atom_type_symbol
_atom_type_description
_atom_type_scat_dispersion_real
_atom_type_scat_dispersion_imag
_atom_type_scat_source
C C 0.0033 0.0016 'International Tables Vol C Tables 4.2.6.8 and 6.1.1.4'
H H 0.0000 0.0000 'International Tables Vol C Tables 4.2.6.8 and 6.1.1.4'
B B 0.0013 0.0007 'International Tables Vol C Tables 4.2.6.8 and 6.1.1.4'
N N 0.0061 0.0033 'International Tables Vol C Tables 4.2.6.8 and 6.1.1.4'
O O 0.0106 0.0060 'International Tables Vol C Tables 4.2.6.8 and 6.1.1.4'
F F 0.0171 0.0103 'International Tables Vol C Tables 4.2.6.8 and 6.1.1.4'

loop_
_geom_angle_atom_site_label_1
_geom_angle_atom_site_label_2
_geom_angle_atom_site_label_3
_geom_angle
C27 N1 C12 109.7(3)
C27 N1 H1A 125.1
C12 N1 H1A 125.1
C27 N2 C13 109.1(3)
C27 N2 H2A 125.5
C13 N2 H2A 125.5
C4 C1 H1B 109.5
C4 C1 H1C 109.5
H1B C1 H1C 109.5
C4 C1 H1D 109.5
H1B C1 H1D 109.5
H1C C1 H1D 109.5
C4 C2 H2B 109.5
C4 C2 H2C 109.5
H2B C2 H2C 109.5
C4 C2 H2D 109.5
H2B C2 H2D 109.5
H2C C2 H2D 109.5
C4 C3 H3A 109.5
C4 C3 H3B 109.5
H3A C3 H3B 109.5
C4 C3 H3C 109.5
H3A C3 H3C 109.5
H3B C3 H3C 109.5
C1 C4 C3 110.1(5)
C1 C4 C5 109.9(4)
C3 C4 C5 112.8(4)
C1 C4 C2 108.6(5)
C3 C4 C2 107.1(5)
C5 C4 C2 108.2(4)
C6 C5 C10 116.2(4)
C6 C5 C4 123.4(4)
C10 C5 C4 120.3(4)
C7 C6 C5 122.2(4)
C7 C6 H6A 118.9
C5 C6 H6A 118.9
C6 C7 C8 120.9(4)
C6 C7 H7A 119.6
C8 C7 H7A 119.6
C9 C8 C7 117.0(4)
C9 C8 C11 119.6(3)
C7 C8 C11 123.3(3)
C10 C9 C8 121.7(4)
C10 C9 H9A 119.1
C8 C9 H9A 119.1
C9 C10 C5 121.9(4)
C9 C10 H10A 119.1
C5 C10 H10A 119.1
C16 C11 C12 114.1(3)
C16 C11 C8 121.5(3)
C12 C11 C8 124.3(3)
N1 C12 C11 131.6(3)
N1 C12 C13 105.8(3)
C11 C12 C13 122.7(3)
N2 C13 C14 130.8(3)
N2 C13 C12 106.2(3)
C14 C13 C12 123.0(4)
C15 C14 C13 114.0(3)
C15 C14 C17 121.8(4)
C13 C14 C17 124.1(4)
C16 C15 C14 122.8(4)
C16 C15 H15A 118.6
C14 C15 H15A 118.6
C11 C16 C15 123.3(4)
C11 C16 H16A 118.3
C15 C16 H16A 118.3
C22 C17 C18 116.9(4)
C22 C17 C14 121.8(4)
C18 C17 C14 121.3(4)
C19 C18 C17 120.9(4)
C19 C18 H18A 119.6
C17 C18 H18A 119.6
C20 C19 C18 122.6(4)
C20 C19 H19A 118.7
C18 C19 H19A 118.7
C19 C20 C21 116.3(4)
C19 C20 C23 121.1(5)
C21 C20 C23 122.5(4)
C22 C21 C20 122.1(4)
C22 C21 H21A 118.9
C20 C21 H21A 118.9
C21 C22 C17 121.2(4)
C21 C22 H22A 119.4
C17 C22 H22A 119.4
C26 C23 C25 108.7(7)
C26 C23 C24 114.4(7)
C25 C23 C24 101.7(7)
C26 C23 C20 112.4(5)
C25 C23 C20 111.2(5)
C24 C23 C20 107.9(5)
C23 C24 H24A 109.5
C23 C24 H24B 109.5
H24A C24 H24B 109.5
C23 C24 H24C 109.5
H24A C24 H24C 109.5
H24B C24 H24C 109.5
C23 C25 H25A 109.5
C23 C25 H25B 109.5
H25A C25 H25B 109.5
C23 C25 H25C 109.5
H25A C25 H25C 109.5
H25B C25 H25C 109.5
C23 C26 H26A 109.5
C23 C26 H26B 109.5
H26A C26 H26B 109.5
C23 C26 H26C 109.5
H26A C26 H26C 109.5
H26B C26 H26C 109.5
N1 C27 N2 109.1(3)
N1 C27 C28 126.0(3)
N2 C27 C28 124.9(3)
C29 C28 C33 119.9(4)
C29 C28 C27 120.2(3)
C33 C28 C27 119.8(3)
C30 C29 C28 119.7(4)
C30 C29 H29A 120.2
C28 C29 H29A 120.2
C31 C30 C29 120.0(4)
C31 C30 H30A 120.0
C29 C30 H30A 120.0
C30 C31 C32 120.9(4)
C30 C31 H31A 119.6
C32 C31 H31A 119.6
C33 C32 C31 119.5(4)
C33 C32 H32A 120.2
C31 C32 H32A 120.2
C32 C33 C28 120.0(4)
C32 C33 H33A 120.0
C28 C33 H33A 120.0
C43 O1 C44 115.7(3)
C46 O2 C45 113.3(4)
C47 O3 C48 113.6(3)
C50 O4 C49 115.5(3)
C59 O5 C60 115.7(3)
C61 O6 C62 111.4(3)
C64 O7 C63 113.0(3)
C34 O8 C65 115.9(4)
C35 C34 O8 125.0(4)
C35 C34 C43 120.0(4)
O8 C34 C43 115.0(4)
C34 C35 C36 121.5(4)
C34 C35 H35A 119.2
C36 C35 H35A 119.2
C35 C36 C41 119.1(4)
C35 C36 C37 122.8(4)
C41 C36 C37 118.1(4)
C38 C37 C36 120.9(5)
C38 C37 H37A 119.5
C36 C37 H37A 119.5
C37 C38 C39 120.3(5)
C37 C38 H38A 119.9
C39 C38 H38A 119.9
C40 C39 C38 120.3(5)
C40 C39 H39A 119.9
C38 C39 H39A 119.9
C39 C40 C41 121.3(5)
C39 C40 H40A 119.3
C41 C40 H40A 119.3
C40 C41 C36 119.1(4)
C40 C41 C42 122.6(4)
C36 C41 C42 118.3(4)
C43 C42 C41 121.7(4)
C43 C42 H42A 119.2
C41 C42 H42A 119.2
C42 C43 O1 125.4(4)
C42 C43 C34 119.3(4)
O1 C43 C34 115.3(4)
O1 C44 C45 109.1(4)
O1 C44 H44A 109.9
C45 C44 H44A 109.9
O1 C44 H44B 109.9
C45 C44 H44B 109.9
H44A C44 H44B 108.3
O2 C45 C44 108.9(4)
O2 C45 H45A 109.9
C44 C45 H45A 109.9
O2 C45 H45B 109.9
C44 C45 H45B 109.9
H45A C45 H45B 108.3
O2 C46 C47 113.5(4)
O2 C46 H46A 108.9
C47 C46 H46A 108.9
O2 C46 H46B 108.9
C47 C46 H46B 108.9
H46A C46 H46B 107.7
O3 C47 C46 112.3(4)
O3 C47 H47A 109.1
C46 C47 H47A 109.1
O3 C47 H47B 109.1
C46 C47 H47B 109.1
H47A C47 H47B 107.9
O3 C48 C49 109.3(3)
O3 C48 H48A 109.8
C49 C48 H48A 109.8
O3 C48 H48B 109.8
C49 C48 H48B 109.8
H48A C48 H48B 108.3
O4 C49 C48 107.7(3)
O4 C49 H49A 110.2
C48 C49 H49A 110.2
O4 C49 H49B 110.2
C48 C49 H49B 110.2
H49A C49 H49B 108.5
C51 C50 O4 125.0(3)
C51 C50 C59 120.7(4)
O4 C50 C59 114.2(3)
C50 C51 C52 120.8(4)
C50 C51 H51A 119.6
C52 C51 H51A 119.6
C57 C52 C51 119.1(4)
C57 C52 C53 118.9(4)
C51 C52 C53 122.0(4)
C54 C53 C52 121.4(4)
C54 C53 H53A 119.3
C52 C53 H53A 119.3
C53 C54 C55 119.4(4)
C53 C54 H54A 120.3
C55 C54 H54A 120.3
C56 C55 C54 121.2(4)
C56 C55 H55A 119.4
C54 C55 H55A 119.4
C55 C56 C57 120.6(4)
C55 C56 H56A 119.7
C57 C56 H56A 119.7
C52 C57 C56 118.5(4)
C52 C57 C58 119.4(4)
C56 C57 C58 122.1(4)
C59 C58 C57 120.8(4)
C59 C58 H58A 119.6
C57 C58 H58A 119.6
C58 C59 O5 125.4(4)
C58 C59 C50 119.1(4)
O5 C59 C50 115.4(3)
O5 C60 C61 108.3(3)
O5 C60 H60A 110.0
C61 C60 H60A 110.0
O5 C60 H60B 110.0
C61 C60 H60B 110.0
H60A C60 H60B 108.4
O6 C61 C60 110.3(3)
O6 C61 H61A 109.6
C60 C61 H61A 109.6
O6 C61 H61B 109.6
C60 C61 H61B 109.6
H61A C61 H61B 108.1
O6 C62 C63 109.8(4)
O6 C62 H62A 109.7
C63 C62 H62A 109.7
O6 C62 H62B 109.7
C63 C62 H62B 109.7
H62A C62 H62B 108.2
O7 C63 C62 110.3(3)
O7 C63 H63A 109.6
C62 C63 H63A 109.6
O7 C63 H63B 109.6
C62 C63 H63B 109.6
H63A C63 H63B 108.1
O7 C64 C65 110.6(4)
O7 C64 H64A 109.5
C65 C64 H64A 109.5
O7 C64 H64B 109.5
C65 C64 H64B 109.5
H64A C64 H64B 108.1
C64 C65 O8 109.3(5)
C64 C65 H65A 109.8
O8 C65 H65A 109.8
C64 C65 H65B 109.8
O8 C65 H65B 109.8
H65A C65 H65B 108.3
F3A B1A F2A 108.7(9)
F3A B1A F4A 110.4(9)
F2A B1A F4A 112.8(10)
F3A B1A F1A 109.2(10)
F2A B1A F1A 105.1(8)
F4A B1A F1A 110.4(9)
F1B B1B F3B 115.9(13)
F1B B1B F4B 111.0(13)
F3B B1B F4B 102.9(19)
F1B B1B F2B 107.7(12)
F3B B1B F2B 108.9(12)
F4B B1B F2B 110.4(13)
N1S C1S C2S 177.9(9)
C1S C2S H1SA 109.5
C1S C2S H1SB 109.5
H1SA C2S H1SB 109.5
C1S C2S H1SC 109.5
H1SA C2S H1SC 109.5
H1SB C2S H1SC 109.5

loop_
_geom_bond_atom_site_label_1
_geom_bond_atom_site_label_2
_geom_bond_distance
N1 C27 1.322(5)
N1 C12 1.384(4)
N1 H1A 0.8800
N2 C27 1.330(5)
N2 C13 1.387(5)
N2 H2A 0.8800
C1 C4 1.512(7)
C1 H1B 0.9800
C1 H1C 0.9800
C1 H1D 0.9800
C2 C4 1.529(7)
C2 H2B 0.9800
C2 H2C 0.9800
C2 H2D 0.9800
C3 C4 1.517(7)
C3 H3A 0.9800
C3 H3B 0.9800
C3 H3C 0.9800
C4 C5 1.525(5)
C5 C6 1.392(6)
C5 C10 1.396(5)
C6 C7 1.381(5)
C6 H6A 0.9500
C7 C8 1.393(5)
C7 H7A 0.9500
C8 C9 1.392(5)
C8 C11 1.482(5)
C9 C10 1.368(5)
C9 H9A 0.9500
C10 H10A 0.9500
C11 C16 1.388(5)
C11 C12 1.394(5)
C12 C13 1.397(5)
C13 C14 1.396(5)
C14 C15 1.390(6)
C14 C17 1.475(5)
C15 C16 1.392(5)
C15 H15A 0.9500
C16 H16A 0.9500
C17 C22 1.394(5)
C17 C18 1.395(6)
C18 C19 1.379(6)
C18 H18A 0.9500
C19 C20 1.374(6)
C19 H19A 0.9500
C20 C21 1.394(7)
C20 C23 1.530(6)
C21 C22 1.371(6)
C21 H21A 0.9500
C22 H22A 0.9500
C23 C26 1.477(9)
C23 C25 1.492(9)
C23 C24 1.499(9)
C24 H24A 0.9800
C24 H24B 0.9800
C24 H24C 0.9800
C25 H25A 0.9800
C25 H25B 0.9800
C25 H25C 0.9800
C26 H26A 0.9800
C26 H26B 0.9800
C26 H26C 0.9800
C27 C28 1.464(5)
C28 C29 1.383(5)
C28 C33 1.389(5)
C29 C30 1.380(5)
C29 H29A 0.9500
C30 C31 1.371(6)
C30 H30A 0.9500
C31 C32 1.378(6)
C31 H31A 0.9500
C32 C33 1.377(6)
C32 H32A 0.9500
C33 H33A 0.9500
O1 C43 1.373(5)
O1 C44 1.430(5)
O2 C46 1.377(5)
O2 C45 1.424(5)
O3 C47 1.394(5)
O3 C48 1.425(5)
O4 C50 1.375(4)
O4 C49 1.444(4)
O5 C59 1.366(5)
O5 C60 1.437(4)
O6 C61 1.405(5)
O6 C62 1.422(5)
O7 C64 1.416(6)
O7 C63 1.439(5)
O8 C34 1.368(5)
O8 C65 1.466(6)
C34 C35 1.358(7)
C34 C43 1.427(6)
C35 C36 1.406(7)
C35 H35A 0.9500
C36 C41 1.415(6)
C36 C37 1.418(7)
C37 C38 1.373(7)
C37 H37A 0.9500
C38 C39 1.386(7)
C38 H38A 0.9500
C39 C40 1.363(7)
C39 H39A 0.9500
C40 C41 1.403(6)
C40 H40A 0.9500
C41 C42 1.419(6)
C42 C43 1.363(6)
C42 H42A 0.9500
C44 C45 1.494(6)
C44 H44A 0.9900
C44 H44B 0.9900
C45 H45A 0.9900
C45 H45B 0.9900
C46 C47 1.452(7)
C46 H46A 0.9900
C46 H46B 0.9900
C47 H47A 0.9900
C47 H47B 0.9900
C48 C49 1.485(6)
C48 H48A 0.9900
C48 H48B 0.9900
C49 H49A 0.9900
C49 H49B 0.9900
C50 C51 1.347(5)
C50 C59 1.438(5)
C51 C52 1.418(5)
C51 H51A 0.9500
C52 C57 1.403(5)
C52 C53 1.420(6)
C53 C54 1.354(6)
C53 H53A 0.9500
C54 C55 1.392(6)
C54 H54A 0.9500
C55 C56 1.364(6)
C55 H55A 0.9500
C56 C57 1.410(6)
C56 H56A 0.9500
C57 C58 1.423(6)
C58 C59 1.363(5)
C58 H58A 0.9500
C60 C61 1.490(6)
C60 H60A 0.9900
C60 H60B 0.9900
C61 H61A 0.9900
C61 H61B 0.9900
C62 C63 1.487(6)
C62 H62A 0.9900
C62 H62B 0.9900
C63 H63A 0.9900
C63 H63B 0.9900
C64 C65 1.438(7)
C64 H64A 0.9900
C64 H64B 0.9900
C65 H65A 0.9900
C65 H65B 0.9900
B1A F3A 1.343(12)
B1A F2A 1.346(11)
B1A F4A 1.359(11)
B1A F1A 1.382(12)
B1B F1B 1.338(15)
B1B F3B 1.348(15)
B1B F4B 1.357(15)
B1B F2B 1.355(15)
N1S C1S 1.201(10)
C1S C2S 1.433(11)
C2S H1SA 0.9800
C2S H1SB 0.9800
C2S H1SC 0.9800
